data_7014168
loop_
_publ_author_name
'Mokuolu, Q. Folashade'
'Duckmanton, Paul A.'
'Hitchcock, Peter B.'
'Wilson, Claire'
'Blake, Alexander J.'
'Shukla, Lena'
'Love, Jason B.'

_publ_section_title
;
 Early-late, mixed-metal compounds supported by amidophosphine ligands.
;
_journal_issue 13
_journal_name_full 'Dalton transactions (Cambridge, England : 2003)'
_journal_page_first 1960
_journal_page_last 1970
_journal_paper_doi 10.1039/b402409e
_journal_year 2004
_chemical_compound_source 'synthesis as described'
_chemical_formula_moiety
;
(C54 H66 Cl4 N2 P2 Pd1 Ti1).4(C1 H2 Cl2)
;
_chemical_formula_sum 'C58 H74 Cl12 N2 P2 Pd Ti'
_chemical_formula_weight 1440.83
_chemical_name_common
;
[PtCl2{PPh2C6H4NCHtBu2}2TiCl2].4(CH2Cl2)
;
_space_group_IT_number 2
_symmetry_cell_setting triclinic
_symmetry_Int_Tables_number 2
_symmetry_space_group_name_Hall '-P 1'
_symmetry_space_group_name_H-M 'P -1'
_atom_sites_solution_hydrogens geom
_atom_sites_solution_primary direct
_atom_sites_solution_secondary difmap
_audit_conform_dict_location ftp://ftp.iucr.org/cifdics/cif_core.dic
_audit_conform_dict_name cif_core.dic
_audit_conform_dict_version 2.1
_audit_creation_date 2001-10-01T13:49:55-00:00
_audit_creation_method 'WinGX routine CIF_UPDATE'
_cell_angle_alpha 83.180(3)
_cell_angle_beta 67.379(2)
_cell_angle_gamma 67.954(3)
_cell_formula_units_Z 2
_cell_length_a 13.9191(7)
_cell_length_b 16.3451(5)
_cell_length_c 16.8451(8)
_cell_measurement_reflns_used 13963
_cell_measurement_temperature 173(2)
_cell_measurement_theta_max 25.028
_cell_measurement_theta_min 3.705
_cell_measurement_wavelength 0.71073
_cell_volume 3277.5(3)
_computing_cell_refinement 'HKL Scalepack (Otwinowski & Minor 1997)'
_computing_data_reduction 'HKL Denzo and Scalepack (Otwinowski & Minor 1997)'
_computing_molecular_graphics 'Ortep-3 for Windows (Farrugia, 1997)'
_computing_publication_material 'WinGX publication routines (Farrugia, 1999)'
_computing_structure_refinement 'SHELXL-97 (Sheldrick, 1997)'
_computing_structure_solution 'SHELXS-97 (Sheldrick, 1997)'
_diffrn_ambient_temperature 173(2)
_diffrn_measured_fraction_theta_full 0.991
_diffrn_measured_fraction_theta_max 0.991
_diffrn_measurement_device KappaCCD
_diffrn_measurement_method CCD
_diffrn_radiation_monochromator graphite
_diffrn_radiation_probe x-ray
_diffrn_radiation_type MoK\a
_diffrn_radiation_wavelength 0.71073
_diffrn_reflns_av_R_equivalents 0.0448
_diffrn_reflns_av_unetI/netI 0.0673
_diffrn_reflns_limit_h_max 12
_diffrn_reflns_limit_h_min -16
_diffrn_reflns_limit_k_max 16
_diffrn_reflns_limit_k_min -19
_diffrn_reflns_limit_l_max 20
_diffrn_reflns_limit_l_min -20
_diffrn_reflns_number 20373
_diffrn_reflns_theta_full 25.04
_diffrn_reflns_theta_max 25.04
_diffrn_reflns_theta_min 3.73
_exptl_absorpt_coefficient_mu 0.972
_exptl_absorpt_correction_T_max 0.887
_exptl_absorpt_correction_T_min 0.816
_exptl_absorpt_correction_type multi-scan
_exptl_absorpt_process_details
;
[c.f. r.h. blessing, acta cryst. (1995), a51, 33-38]
;
_exptl_crystal_colour red
_exptl_crystal_density_diffrn 1.46
_exptl_crystal_density_method 'not measured'
_exptl_crystal_description prism
_exptl_crystal_F_000 1476
_exptl_crystal_size_max 0.3
_exptl_crystal_size_mid 0.2
_exptl_crystal_size_min 0.1
_refine_diff_density_max 1.736
_refine_diff_density_min -1.703
_refine_diff_density_rms 0.126
_refine_ls_extinction_method none
_refine_ls_goodness_of_fit_ref 1.019
_refine_ls_hydrogen_treatment mixed
_refine_ls_matrix_type full
_refine_ls_number_parameters 686
_refine_ls_number_reflns 11513
_refine_ls_number_restraints 28
_refine_ls_restrained_S_all 1.036
_refine_ls_R_factor_all 0.101
_refine_ls_R_factor_gt 0.0772
_refine_ls_shift/su_max 0.001
_refine_ls_shift/su_mean 0
_refine_ls_structure_factor_coef Fsqd
_refine_ls_weighting_details 'calc w=1/[\s^2^(Fo^2^)+(0.1211P)^2^+14.6705P] where P=(Fo^2^+2Fc^2^)/3'
_refine_ls_weighting_scheme calc
_refine_ls_wR_factor_gt 0.2059
_refine_ls_wR_factor_ref 0.2263
_reflns_number_gt 8750
_reflns_number_total 11513
_reflns_threshold_expression >2sigma(I)
_cod_data_source_file b402409e.txt
_cod_data_source_block sep2401
_cod_original_cell_volume 3277.5(2)
_cod_original_sg_symbol_H-M P-1
_cod_database_code 7014168

loop_
_symmetry_equiv_pos_as_xyz
'x, y, z'
'-x, -y, -z'

loop_
_atom_site_label
_atom_site_type_symbol
_atom_site_fract_x
_atom_site_fract_y
_atom_site_fract_z
_atom_site_U_iso_or_equiv
_atom_site_adp_type
_atom_site_occupancy
_atom_site_symmetry_multiplicity
_atom_site_calc_flag
_atom_site_refinement_flags
_atom_site_disorder_assembly
_atom_site_disorder_group
Pd Pd 0.55823(4) 0.72975(3) 0.57033(3) 0.03121(18) Uani 1 1 d . . .
Ti Ti 0.48562(9) 0.75070(7) 1.04530(7) 0.0295(3) Uani 1 1 d . . .
Cl1 Cl 0.46206(16) 0.64047(12) 1.13536(12) 0.0533(5) Uani 1 1 d . . .
Cl2 Cl 0.48796(16) 0.84979(12) 1.12703(12) 0.0476(4) Uani 1 1 d . . .
Cl3 Cl 0.70274(16) 0.62456(13) 0.46547(12) 0.0503(5) Uani 1 1 d . . .
Cl4 Cl 0.44345(18) 0.75253(15) 0.49354(14) 0.0595(5) Uani 1 1 d . . .
P1 P 0.41110(14) 0.82195(10) 0.67716(10) 0.0293(4) Uani 1 1 d . . .
P2 P 0.69573(14) 0.71149(10) 0.62089(10) 0.0304(4) Uani 1 1 d . . .
N1 N 0.3618(4) 0.8030(3) 1.0106(3) 0.0257(11) Uani 1 1 d . . .
N2 N 0.6252(4) 0.7073(3) 0.9545(3) 0.0259(11) Uani 1 1 d . . .
C1 C 0.4055(5) 0.7704(4) 0.7805(4) 0.0301(13) Uani 1 1 d . . .
C2 C 0.3820(5) 0.8123(4) 0.8561(4) 0.0267(13) Uani 1 1 d . . .
H2 H 0.3682 0.8738 0.8567 0.032 Uiso 1 1 calc R . .
C3 C 0.3783(5) 0.7654(4) 0.9314(4) 0.0267(13) Uani 1 1 d . . .
C4 C 0.4015(5) 0.6746(4) 0.9285(4) 0.0320(14) Uani 1 1 d . . .
H4 H 0.4015 0.6416 0.9789 0.038 Uiso 1 1 calc R . .
C5 C 0.4246(5) 0.6319(4) 0.8530(4) 0.0331(14) Uani 1 1 d . . .
H5 H 0.4393 0.5703 0.8519 0.04 Uiso 1 1 calc R . .
C6 C 0.4261(5) 0.6798(4) 0.7795(4) 0.0340(14) Uani 1 1 d . . .
H6 H 0.4411 0.6511 0.7279 0.041 Uiso 1 1 calc R . .
C7 C 0.4123(5) 0.9331(4) 0.6770(4) 0.0320(14) Uani 1 1 d . . .
C8 C 0.3302(6) 0.9963(4) 0.7396(5) 0.0442(17) Uani 1 1 d . . .
H8 H 0.2725 0.9817 0.7841 0.053 Uiso 1 1 calc R . .
C9 C 0.3323(8) 1.0809(5) 0.7372(6) 0.056(2) Uani 1 1 d . . .
H9 H 0.2784 1.1233 0.7815 0.067 Uiso 1 1 calc R . .
C10 C 0.4139(8) 1.1032(5) 0.6696(6) 0.056(2) Uani 1 1 d . . .
H10 H 0.4151 1.1612 0.6674 0.067 Uiso 1 1 calc R . .
C11 C 0.4923(7) 1.0417(5) 0.6063(5) 0.0478(19) Uani 1 1 d . . .
H11 H 0.5473 1.0575 0.56 0.057 Uiso 1 1 calc R . .
C12 C 0.4923(6) 0.9571(4) 0.6093(5) 0.0386(15) Uani 1 1 d . . .
H12 H 0.547 0.915 0.565 0.046 Uiso 1 1 calc R . .
C13 C 0.2708(6) 0.8447(4) 0.6786(4) 0.0351(14) Uani 1 1 d . . .
C14 C 0.2053(7) 0.7994(6) 0.7304(6) 0.053(2) Uani 1 1 d . . .
H14 H 0.2312 0.7563 0.7679 0.064 Uiso 1 1 calc R . .
C15 C 0.0996(8) 0.8173(7) 0.7277(7) 0.071(3) Uani 1 1 d . . .
H15 H 0.0545 0.7853 0.7627 0.085 Uiso 1 1 calc R . .
C16 C 0.0610(7) 0.8807(6) 0.6747(6) 0.060(2) Uani 1 1 d . . .
H16 H -0.0115 0.8943 0.6746 0.072 Uiso 1 1 calc R . .
C17 C 0.1282(7) 0.9243(6) 0.6220(6) 0.057(2) Uani 1 1 d . . .
H17 H 0.1035 0.9662 0.5834 0.068 Uiso 1 1 calc R . .
C18 C 0.2309(7) 0.9075(5) 0.6249(5) 0.0519(19) Uani 1 1 d . . .
H18 H 0.2756 0.9395 0.5894 0.062 Uiso 1 1 calc R . .
C19 C 0.2516(5) 0.8691(4) 1.0672(4) 0.0354(15) Uani 1 1 d . . .
H19 H 0.2639 0.8686 1.122 0.043 Uiso 1 1 calc R . .
C20 C 0.2321(5) 0.9686(4) 1.0395(4) 0.0359(15) Uani 1 1 d . . .
C21 C 0.1761(7) 1.0277(5) 1.1220(5) 0.055(2) Uani 1 1 d . . .
H21A H 0.163 1.0895 1.1062 0.082 Uiso 1 1 calc R . .
H21B H 0.225 1.0099 1.155 0.082 Uiso 1 1 calc R . .
H21C H 0.1048 1.021 1.1571 0.082 Uiso 1 1 calc R . .
C22 C 0.1592(7) 1.0032(5) 0.9856(6) 0.055(2) Uani 1 1 d . . .
H22A H 0.152 1.0645 0.9709 0.083 Uiso 1 1 calc R . .
H22B H 0.0851 1.0006 1.0186 0.083 Uiso 1 1 calc R . .
H22C H 0.1936 0.9669 0.9327 0.083 Uiso 1 1 calc R . .
C23 C 0.3431(6) 0.9831(4) 0.9900(4) 0.0371(15) Uani 1 1 d . . .
H23A H 0.3895 0.9643 1.025 0.056 Uiso 1 1 calc R . .
H23B H 0.3279 1.0459 0.9777 0.056 Uiso 1 1 calc R . .
H23C H 0.3824 0.9483 0.9358 0.056 Uiso 1 1 calc R . .
C24 C 0.1546(6) 0.8323(4) 1.0957(5) 0.0412(17) Uani 1 1 d . . .
C25 C 0.1219(6) 0.8162(5) 1.0219(5) 0.0487(18) Uani 1 1 d . . .
H25A H 0.0603 0.7941 1.046 0.073 Uiso 1 1 calc R . .
H25B H 0.1863 0.7726 0.9802 0.073 Uiso 1 1 calc R . .
H25C H 0.0985 0.8718 0.9932 0.073 Uiso 1 1 calc R . .
C26 C 0.0477(6) 0.8940(5) 1.1632(5) 0.055(2) Uani 1 1 d . . .
H26A H 0.0637 0.9028 1.2126 0.082 Uiso 1 1 calc R . .
H26B H -0.0098 0.8674 1.1821 0.082 Uiso 1 1 calc R . .
H26C H 0.0209 0.9511 1.1377 0.082 Uiso 1 1 calc R . .
C27 C 0.1892(6) 0.7437(5) 1.1387(5) 0.0487(19) Uani 1 1 d . . .
H27A H 0.129 0.7202 1.157 0.073 Uiso 1 1 calc R . .
H27B H 0.2037 0.7524 1.189 0.073 Uiso 1 1 calc R . .
H27C H 0.2569 0.702 1.0977 0.073 Uiso 1 1 calc R . .
C28 C 0.6634(5) 0.7621(4) 0.7237(4) 0.0271(13) Uani 1 1 d . . .
C29 C 0.6584(5) 0.7139(4) 0.7980(4) 0.0262(12) Uani 1 1 d . . .
H29 H 0.6728 0.6525 0.7955 0.031 Uiso 1 1 calc R . .
C30 C 0.6329(5) 0.7533(4) 0.8758(4) 0.0255(12) Uani 1 1 d . . .
C31 C 0.6084(5) 0.8448(4) 0.8787(4) 0.0291(13) Uani 1 1 d . . .
H31 H 0.5892 0.8734 0.9315 0.035 Uiso 1 1 calc R . .
C32 C 0.6120(5) 0.8938(4) 0.8047(4) 0.0306(14) Uani 1 1 d . . .
H32 H 0.5939 0.9558 0.8076 0.037 Uiso 1 1 calc R . .
C33 C 0.6413(5) 0.8534(4) 0.7283(4) 0.0300(13) Uani 1 1 d . . .
H33 H 0.6469 0.887 0.6777 0.036 Uiso 1 1 calc R . .
C34 C 0.7761(6) 0.5951(4) 0.6300(4) 0.0357(15) Uani 1 1 d . . .
C35 C 0.7170(7) 0.5387(5) 0.6663(5) 0.0483(18) Uani 1 1 d . . .
H35 H 0.638 0.5608 0.684 0.058 Uiso 1 1 calc R . .
C36 C 0.7740(8) 0.4493(5) 0.6769(6) 0.058(2) Uani 1 1 d . . .
H36 H 0.7336 0.4111 0.7024 0.07 Uiso 1 1 calc R . .
C37 C 0.8873(8) 0.4175(5) 0.6505(5) 0.057(2) Uani 1 1 d . . .
H37 H 0.9259 0.3569 0.6571 0.068 Uiso 1 1 calc R . .
C38 C 0.9460(7) 0.4722(6) 0.6143(5) 0.060(2) Uani 1 1 d . . .
H38 H 1.025 0.4489 0.5957 0.073 Uiso 1 1 calc R . .
C39 C 0.8903(7) 0.5630(5) 0.6044(5) 0.0478(18) Uani 1 1 d . . .
H39 H 0.9312 0.601 0.5805 0.057 Uiso 1 1 calc R . .
C40 C 0.7913(6) 0.7624(4) 0.5456(4) 0.0375(15) Uani 1 1 d . . .
C41 C 0.7818(6) 0.7932(5) 0.4678(5) 0.0438(17) Uani 1 1 d . . .
H41 H 0.7253 0.7876 0.4529 0.053 Uiso 1 1 calc R . .
C42 C 0.8544(8) 0.8323(5) 0.4113(5) 0.060(2) Uani 1 1 d . . .
H42 H 0.8463 0.8545 0.3586 0.072 Uiso 1 1 calc R . .
C43 C 0.9376(8) 0.8387(6) 0.4318(6) 0.064(3) Uani 1 1 d . . .
H43 H 0.9879 0.8643 0.3925 0.077 Uiso 1 1 calc R . .
C44 C 0.9495(7) 0.8081(6) 0.5095(6) 0.059(2) Uani 1 1 d . . .
H44 H 1.0073 0.8127 0.5234 0.071 Uiso 1 1 calc R . .
C45 C 0.8751(6) 0.7708(5) 0.5666(5) 0.0468(18) Uani 1 1 d . . .
H45 H 0.8814 0.7508 0.6203 0.056 Uiso 1 1 calc R . .
C46 C 0.7258(5) 0.6377(4) 0.9683(4) 0.0309(13) Uani 1 1 d . . .
H46 H 0.6987 0.632 1.0322 0.037 Uiso 1 1 calc R . .
C47 C 0.7550(5) 0.5411(4) 0.9345(4) 0.0327(14) Uani 1 1 d . . .
C48 C 0.7882(7) 0.4734(4) 1.0018(5) 0.0483(19) Uani 1 1 d . . .
H48A H 0.8576 0.4732 1.004 0.072 Uiso 1 1 calc R . .
H48B H 0.7991 0.4142 0.9849 0.072 Uiso 1 1 calc R . .
H48C H 0.7286 0.4901 1.0586 0.072 Uiso 1 1 calc R . .
C49 C 0.8477(6) 0.5117(5) 0.8461(5) 0.0460(18) Uani 1 1 d . . .
H49A H 0.8237 0.5483 0.8019 0.069 Uiso 1 1 calc R . .
H49B H 0.8634 0.4497 0.8345 0.069 Uiso 1 1 calc R . .
H49C H 0.9152 0.5182 0.8454 0.069 Uiso 1 1 calc R . .
C50 C 0.6515(6) 0.5288(4) 0.9311(5) 0.0379(15) Uani 1 1 d . . .
H50A H 0.6703 0.4668 0.9171 0.057 Uiso 1 1 calc R . .
H50B H 0.6285 0.5663 0.887 0.057 Uiso 1 1 calc R . .
H50C H 0.5903 0.5454 0.9872 0.057 Uiso 1 1 calc R . .
C51 C 0.8223(6) 0.6729(4) 0.9497(5) 0.0403(16) Uani 1 1 d . . .
C52 C 0.8794(6) 0.6956(5) 0.8549(5) 0.051(2) Uani 1 1 d . . .
H52A H 0.9415 0.7129 0.8504 0.077 Uiso 1 1 calc R . .
H52B H 0.825 0.7445 0.8374 0.077 Uiso 1 1 calc R . .
H52C H 0.9076 0.6438 0.8173 0.077 Uiso 1 1 calc R . .
C53 C 0.9143(7) 0.6066(5) 0.9794(6) 0.053(2) Uani 1 1 d . . .
H53A H 0.8815 0.5951 1.0405 0.08 Uiso 1 1 calc R . .
H53B H 0.9715 0.6315 0.9709 0.08 Uiso 1 1 calc R . .
H53C H 0.9483 0.5512 0.9456 0.08 Uiso 1 1 calc R . .
C54 C 0.7762(7) 0.7569(5) 1.0054(6) 0.052(2) Uani 1 1 d . . .
H54A H 0.7212 0.8038 0.9866 0.077 Uiso 1 1 calc R . .
H54B H 0.8374 0.776 0.9994 0.077 Uiso 1 1 calc R . .
H54C H 0.7405 0.7445 1.0658 0.077 Uiso 1 1 calc R . .
C55 C 0.8272(9) 0.6317(13) 1.2430(9) 0.222(14) Uani 1 1 d D A 1
H55A H 0.8683 0.5717 1.2159 0.266 Uiso 1 1 calc R A 1
H55B H 0.814 0.6268 1.3051 0.266 Uiso 1 1 calc R A 1
C56 C 1.2976(9) 0.8706(7) 0.3615(7) 0.082(3) Uani 1 1 d D B 1
H56A H 1.3743 0.8599 0.3193 0.099 Uiso 1 1 calc R B 1
H56B H 1.3031 0.8378 0.4139 0.099 Uiso 1 1 calc R B 1
C57 C 1.2342(18) 0.5960(13) 0.5714(15) 0.51(5) Uani 1 1 d D C 1
H57A H 1.2673 0.538 0.541 0.613 Uiso 1 1 calc R C 1
H57B H 1.2812 0.5963 0.6029 0.613 Uiso 1 1 calc R C 1
C58 C 0.455(2) 0.4458(14) 0.6673(14) 0.33(2) Uani 1 1 d D D 1
H58A H 0.5024 0.4122 0.6999 0.395 Uiso 1 1 calc R D 1
H58B H 0.4434 0.4039 0.637 0.395 Uiso 1 1 calc R D 1
Cl5 Cl 0.6966(4) 0.6800(3) 1.2279(3) 0.1363(15) Uani 1 1 d D A 1
Cl6 Cl 0.9072(3) 0.7015(2) 1.1940(3) 0.1078(11) Uani 1 1 d D A 1
Cl7 Cl 1.2267(3) 0.8319(4) 0.3182(3) 0.1354(16) Uani 1 1 d D B 1
Cl8 Cl 1.2285(3) 0.9843(2) 0.3877(3) 0.1176(12) Uani 1 1 d D B 1
Cl9 Cl 1.1011(4) 0.6096(3) 0.6442(4) 0.1538(19) Uani 1 1 d D C 1
Cl10 Cl 1.2335(5) 0.6787(4) 0.4968(7) 0.270(5) Uani 1 1 d D C 1
Cl11 Cl 0.5127(5) 0.5162(5) 0.5953(5) 0.224(4) Uani 1 1 d D D 1
Cl12 Cl 0.3169(11) 0.5256(6) 0.7404(6) 0.326(7) Uani 1 1 d D D 1

loop_
_atom_site_aniso_label
_atom_site_aniso_U_11
_atom_site_aniso_U_22
_atom_site_aniso_U_33
_atom_site_aniso_U_23
_atom_site_aniso_U_13
_atom_site_aniso_U_12
Pd 0.0369(3) 0.0317(3) 0.0263(3) 0.00054(19) -0.0115(2) -0.0137(2)
Ti 0.0315(6) 0.0254(6) 0.0256(6) 0.0014(4) -0.0082(5) -0.0066(5)
Cl1 0.0513(11) 0.0455(10) 0.0429(10) 0.0187(8) -0.0069(8) -0.0120(8)
Cl2 0.0517(11) 0.0468(10) 0.0403(10) -0.0128(8) -0.0170(8) -0.0093(8)
Cl3 0.0506(11) 0.0557(11) 0.0385(10) -0.0157(8) -0.0119(8) -0.0125(9)
Cl4 0.0577(12) 0.0774(14) 0.0503(12) -0.0066(10) -0.0327(10) -0.0161(10)
P1 0.0321(9) 0.0271(8) 0.0285(8) 0.0042(6) -0.0105(7) -0.0122(7)
P2 0.0326(9) 0.0297(8) 0.0265(8) 0.0000(6) -0.0093(7) -0.0099(7)
N1 0.029(3) 0.017(2) 0.027(3) 0.0017(19) -0.006(2) -0.0081(19)
N2 0.031(3) 0.019(2) 0.027(3) 0.0023(19) -0.012(2) -0.007(2)
C1 0.031(3) 0.027(3) 0.030(3) 0.004(2) -0.010(3) -0.011(3)
C2 0.021(3) 0.020(3) 0.034(3) 0.001(2) -0.008(3) -0.004(2)
C3 0.025(3) 0.022(3) 0.030(3) 0.000(2) -0.009(3) -0.005(2)
C4 0.033(3) 0.026(3) 0.034(3) 0.008(3) -0.009(3) -0.014(3)
C5 0.041(4) 0.019(3) 0.037(4) 0.001(2) -0.013(3) -0.011(3)
C6 0.039(4) 0.028(3) 0.036(4) -0.002(3) -0.014(3) -0.013(3)
C7 0.038(4) 0.028(3) 0.036(4) 0.008(3) -0.020(3) -0.014(3)
C8 0.052(4) 0.033(4) 0.045(4) 0.007(3) -0.019(4) -0.013(3)
C9 0.074(6) 0.035(4) 0.057(5) 0.003(3) -0.031(5) -0.011(4)
C10 0.082(6) 0.037(4) 0.060(5) 0.020(4) -0.033(5) -0.031(4)
C11 0.065(5) 0.041(4) 0.052(5) 0.022(3) -0.032(4) -0.031(4)
C12 0.048(4) 0.038(4) 0.040(4) 0.013(3) -0.024(3) -0.022(3)
C13 0.037(4) 0.037(3) 0.037(4) -0.002(3) -0.016(3) -0.016(3)
C14 0.046(5) 0.062(5) 0.059(5) 0.014(4) -0.020(4) -0.030(4)
C15 0.054(5) 0.085(7) 0.082(7) 0.011(5) -0.020(5) -0.040(5)
C16 0.033(4) 0.072(6) 0.071(6) -0.017(5) -0.020(4) -0.009(4)
C17 0.050(5) 0.065(5) 0.058(5) -0.002(4) -0.030(4) -0.013(4)
C18 0.045(4) 0.055(5) 0.059(5) 0.010(4) -0.028(4) -0.017(4)
C19 0.035(4) 0.025(3) 0.035(4) -0.001(3) -0.005(3) -0.005(3)
C20 0.034(4) 0.021(3) 0.042(4) 0.000(3) -0.010(3) -0.003(3)
C21 0.063(5) 0.033(4) 0.045(4) -0.008(3) 0.001(4) -0.011(3)
C22 0.040(4) 0.043(4) 0.065(5) 0.012(4) -0.015(4) -0.006(3)
C23 0.042(4) 0.019(3) 0.043(4) 0.001(3) -0.012(3) -0.008(3)
C24 0.032(4) 0.032(3) 0.048(4) 0.003(3) -0.005(3) -0.010(3)
C25 0.037(4) 0.048(4) 0.057(5) -0.001(3) -0.014(4) -0.014(3)
C26 0.037(4) 0.049(4) 0.053(5) -0.003(4) 0.007(4) -0.012(3)
C27 0.047(4) 0.038(4) 0.049(4) 0.007(3) -0.004(4) -0.020(3)
C28 0.025(3) 0.026(3) 0.027(3) 0.000(2) -0.008(2) -0.007(2)
C29 0.025(3) 0.023(3) 0.030(3) -0.002(2) -0.008(3) -0.008(2)
C30 0.024(3) 0.019(3) 0.031(3) 0.004(2) -0.010(3) -0.006(2)
C31 0.029(3) 0.027(3) 0.031(3) 0.002(2) -0.009(3) -0.012(2)
C32 0.036(3) 0.020(3) 0.038(4) 0.006(2) -0.017(3) -0.011(2)
C33 0.034(3) 0.026(3) 0.031(3) 0.006(2) -0.016(3) -0.010(3)
C34 0.042(4) 0.030(3) 0.029(3) -0.005(3) -0.012(3) -0.005(3)
C35 0.053(5) 0.034(4) 0.057(5) -0.001(3) -0.019(4) -0.015(3)
C36 0.072(6) 0.026(4) 0.071(6) -0.001(4) -0.022(5) -0.014(4)
C37 0.078(6) 0.027(4) 0.047(5) -0.007(3) -0.021(4) 0.002(4)
C38 0.049(5) 0.060(5) 0.044(5) -0.012(4) -0.016(4) 0.013(4)
C39 0.051(5) 0.040(4) 0.038(4) 0.001(3) -0.012(3) -0.005(3)
C40 0.040(4) 0.033(3) 0.035(4) 0.001(3) -0.008(3) -0.014(3)
C41 0.047(4) 0.047(4) 0.034(4) 0.001(3) -0.009(3) -0.018(3)
C42 0.067(6) 0.054(5) 0.045(5) 0.012(4) -0.005(4) -0.025(4)
C43 0.055(5) 0.056(5) 0.060(6) 0.003(4) 0.008(4) -0.028(4)
C44 0.042(5) 0.060(5) 0.067(6) -0.002(4) -0.005(4) -0.024(4)
C45 0.039(4) 0.048(4) 0.048(4) -0.003(3) -0.011(3) -0.013(3)
C46 0.034(3) 0.026(3) 0.033(3) 0.005(2) -0.017(3) -0.007(3)
C47 0.037(4) 0.021(3) 0.039(4) 0.005(3) -0.018(3) -0.005(3)
C48 0.060(5) 0.026(3) 0.064(5) 0.017(3) -0.035(4) -0.014(3)
C49 0.037(4) 0.037(4) 0.051(5) -0.007(3) -0.012(3) -0.001(3)
C50 0.042(4) 0.020(3) 0.051(4) 0.002(3) -0.018(3) -0.010(3)
C51 0.037(4) 0.033(3) 0.059(5) 0.008(3) -0.027(3) -0.013(3)
C52 0.039(4) 0.046(4) 0.068(5) 0.020(4) -0.020(4) -0.020(3)
C53 0.044(4) 0.037(4) 0.084(6) 0.011(4) -0.040(4) -0.008(3)
C54 0.054(5) 0.033(4) 0.082(6) 0.004(4) -0.043(5) -0.013(3)
C55 0.064(9) 0.41(3) 0.075(10) 0.116(15) 0.008(7) -0.022(14)
C56 0.072(7) 0.129(9) 0.057(6) 0.005(6) -0.036(5) -0.036(6)
C57 0.59(7) 0.15(2) 0.37(5) -0.12(3) 0.35(5) -0.19(3)
C58 0.32(4) 0.38(4) 0.19(2) -0.18(3) 0.17(3) -0.23(3)
Cl5 0.140(4) 0.163(4) 0.101(3) -0.010(2) -0.010(2) -0.081(3)
Cl6 0.0764(19) 0.0791(19) 0.154(3) -0.0148(19) -0.043(2) -0.0069(15)
Cl7 0.111(3) 0.221(5) 0.101(3) -0.031(3) -0.030(2) -0.087(3)
Cl8 0.114(3) 0.098(2) 0.133(3) 0.037(2) -0.046(2) -0.039(2)
Cl9 0.103(3) 0.168(4) 0.184(5) -0.057(4) -0.062(3) -0.014(3)
Cl10 0.144(5) 0.132(4) 0.445(13) -0.050(6) 0.011(6) -0.061(4)
Cl11 0.148(4) 0.242(6) 0.286(8) -0.156(6) -0.003(5) -0.105(4)
Cl12 0.64(2) 0.317(11) 0.231(8) 0.076(8) -0.197(12) -0.378(14)

loop_
_atom_type_symbol
_atom_type_description
_atom_type_scat_dispersion_real
_atom_type_scat_dispersion_imag
_atom_type_scat_source
C C 0.0033 0.0016 'International Tables Vol C Tables 4.2.6.8 and 6.1.1.4'
H H 0 0 'International Tables Vol C Tables 4.2.6.8 and 6.1.1.4'
Cl Cl 0.1484 0.1585 'International Tables Vol C Tables 4.2.6.8 and 6.1.1.4'
N N 0.0061 0.0033 'International Tables Vol C Tables 4.2.6.8 and 6.1.1.4'
P P 0.1023 0.0942 'International Tables Vol C Tables 4.2.6.8 and 6.1.1.4'
Pd Pd -0.9988 1.0072 'International Tables Vol C Tables 4.2.6.8 and 6.1.1.4'
Ti Ti 0.2776 0.4457 'International Tables Vol C Tables 4.2.6.8 and 6.1.1.4'

loop_
_geom_angle_atom_site_label_1
_geom_angle_atom_site_label_2
_geom_angle_atom_site_label_3
_geom_angle
_geom_angle_site_symmetry_1
_geom_angle_site_symmetry_3
_geom_angle_publ_flag
P1 Pd P2 98.62(6) . . ?
P1 Pd Cl4 89.17(7) . . ?
P2 Pd Cl4 168.81(7) . . ?
P1 Pd Cl3 174.69(7) . . ?
P2 Pd Cl3 83.11(6) . . ?
Cl4 Pd Cl3 89.85(7) . . ?
N2 Ti N1 114.9(2) . . ?
N2 Ti Cl1 108.97(15) . . ?
N1 Ti Cl1 109.95(16) . . ?
N2 Ti Cl2 109.45(16) . . ?
N1 Ti Cl2 109.13(15) . . ?
Cl1 Ti Cl2 103.84(9) . . ?
C7 P1 C1 111.3(3) . . ?
C7 P1 C13 101.7(3) . . ?
C1 P1 C13 102.8(3) . . ?
C7 P1 Pd 114.3(2) . . ?
C1 P1 Pd 108.6(2) . . ?
C13 P1 Pd 117.4(2) . . ?
C28 P2 C40 101.8(3) . . ?
C28 P2 C34 103.8(3) . . ?
C40 P2 C34 108.3(3) . . ?
C28 P2 Pd 121.0(2) . . ?
C40 P2 Pd 108.0(2) . . ?
C34 P2 Pd 112.9(2) . . ?
C3 N1 C19 123.8(5) . . ?
C3 N1 Ti 113.1(4) . . ?
C19 N1 Ti 122.6(4) . . ?
C30 N2 C46 122.5(5) . . ?
C30 N2 Ti 115.1(4) . . ?
C46 N2 Ti 121.8(4) . . ?
C2 C1 C6 119.6(6) . . ?
C2 C1 P1 126.5(5) . . ?
C6 C1 P1 113.9(5) . . ?
C1 C2 C3 120.8(5) . . ?
C2 C3 C4 118.7(6) . . ?
C2 C3 N1 123.9(5) . . ?
C4 C3 N1 117.2(5) . . ?
C5 C4 C3 121.0(6) . . ?
C6 C5 C4 119.4(5) . . ?
C5 C6 C1 120.5(6) . . ?
C8 C7 C12 119.1(6) . . ?
C8 C7 P1 121.3(5) . . ?
C12 C7 P1 119.4(5) . . ?
C9 C8 C7 120.1(7) . . ?
C8 C9 C10 119.7(8) . . ?
C11 C10 C9 120.1(7) . . ?
C10 C11 C12 120.6(7) . . ?
C11 C12 C7 120.3(7) . . ?
C14 C13 C18 119.2(7) . . ?
C14 C13 P1 121.4(6) . . ?
C18 C13 P1 119.4(5) . . ?
C13 C14 C15 119.5(8) . . ?
C16 C15 C14 120.4(8) . . ?
C17 C16 C15 119.4(8) . . ?
C18 C17 C16 120.3(8) . . ?
C17 C18 C13 121.2(8) . . ?
N1 C19 C24 112.0(5) . . ?
N1 C19 C20 114.0(5) . . ?
C24 C19 C20 120.9(5) . . ?
C22 C20 C23 108.2(6) . . ?
C22 C20 C21 108.2(6) . . ?
C23 C20 C21 105.2(6) . . ?
C22 C20 C19 114.8(6) . . ?
C23 C20 C19 111.8(5) . . ?
C21 C20 C19 108.2(6) . . ?
C27 C24 C26 106.6(6) . . ?
C27 C24 C25 107.1(6) . . ?
C26 C24 C25 106.9(6) . . ?
C27 C24 C19 108.8(6) . . ?
C26 C24 C19 111.5(6) . . ?
C25 C24 C19 115.4(6) . . ?
C29 C28 C33 118.6(5) . . ?
C29 C28 P2 122.3(4) . . ?
C33 C28 P2 119.1(4) . . ?
C28 C29 C30 121.7(5) . . ?
C29 C30 C31 118.2(5) . . ?
C29 C30 N2 124.1(5) . . ?
C31 C30 N2 117.6(5) . . ?
C32 C31 C30 120.5(6) . . ?
C33 C32 C31 120.4(5) . . ?
C32 C33 C28 120.5(6) . . ?
C39 C34 C35 119.9(6) . . ?
C39 C34 P2 122.5(5) . . ?
C35 C34 P2 117.6(5) . . ?
C34 C35 C36 120.1(8) . . ?
C37 C36 C35 119.8(8) . . ?
C36 C37 C38 120.5(7) . . ?
C37 C38 C39 120.9(8) . . ?
C34 C39 C38 118.9(8) . . ?
C41 C40 C45 119.2(7) . . ?
C41 C40 P2 120.9(6) . . ?
C45 C40 P2 119.9(6) . . ?
C40 C41 C42 120.5(8) . . ?
C43 C42 C41 119.9(8) . . ?
C42 C43 C44 120.9(8) . . ?
C45 C44 C43 118.9(8) . . ?
C44 C45 C40 120.6(8) . . ?
N2 C46 C51 112.1(5) . . ?
N2 C46 C47 114.3(5) . . ?
C51 C46 C47 119.2(5) . . ?
C49 C47 C50 106.6(6) . . ?
C49 C47 C48 108.3(6) . . ?
C50 C47 C48 104.3(5) . . ?
C49 C47 C46 116.6(5) . . ?
C50 C47 C46 111.9(5) . . ?
C48 C47 C46 108.5(5) . . ?
C54 C51 C53 105.1(6) . . ?
C54 C51 C52 107.5(6) . . ?
C53 C51 C52 107.7(6) . . ?
C54 C51 C46 108.5(6) . . ?
C53 C51 C46 110.5(5) . . ?
C52 C51 C46 116.8(6) . . ?
Cl5 C55 Cl6 108.1(8) . . ?
Cl7 C56 Cl8 111.0(6) . . ?
Cl9 C57 Cl10 111.7(13) . . ?
Cl11 C58 Cl12 102.5(11) . . ?

loop_
_geom_bond_atom_site_label_1
_geom_bond_atom_site_label_2
_geom_bond_distance
_geom_bond_site_symmetry_2
_geom_bond_publ_flag
Pd P1 2.2795(17) . ?
Pd P2 2.2895(18) . ?
Pd Cl4 2.322(2) . ?
Pd Cl3 2.3482(18) . ?
Ti N2 1.885(5) . ?
Ti N1 1.896(5) . ?
Ti Cl1 2.251(2) . ?
Ti Cl2 2.264(2) . ?
P1 C7 1.822(6) . ?
P1 C1 1.828(6) . ?
P1 C13 1.837(7) . ?
P2 C28 1.829(6) . ?
P2 C40 1.832(7) . ?
P2 C34 1.832(6) . ?
N1 C3 1.436(8) . ?
N1 C19 1.518(8) . ?
N2 C30 1.431(7) . ?
N2 C46 1.517(7) . ?
C1 C2 1.384(9) . ?
C1 C6 1.399(9) . ?
C2 C3 1.396(8) . ?
C3 C4 1.398(8) . ?
C4 C5 1.393(9) . ?
C5 C6 1.382(9) . ?
C7 C8 1.390(10) . ?
C7 C12 1.392(9) . ?
C8 C9 1.390(11) . ?
C9 C10 1.391(12) . ?
C10 C11 1.369(12) . ?
C11 C12 1.377(10) . ?
C13 C14 1.372(10) . ?
C13 C18 1.384(10) . ?
C14 C15 1.407(12) . ?
C15 C16 1.376(13) . ?
C16 C17 1.371(13) . ?
C17 C18 1.370(11) . ?
C19 C24 1.568(9) . ?
C19 C20 1.587(8) . ?
C20 C22 1.526(11) . ?
C20 C23 1.541(9) . ?
C20 C21 1.547(10) . ?
C24 C27 1.532(10) . ?
C24 C26 1.539(10) . ?
C24 C25 1.558(11) . ?
C28 C29 1.390(8) . ?
C28 C33 1.412(8) . ?
C29 C30 1.390(8) . ?
C30 C31 1.406(8) . ?
C31 C32 1.394(9) . ?
C32 C33 1.362(9) . ?
C34 C39 1.373(10) . ?
C34 C35 1.397(10) . ?
C35 C36 1.405(10) . ?
C36 C37 1.362(13) . ?
C37 C38 1.368(13) . ?
C38 C39 1.418(11) . ?
C40 C41 1.383(10) . ?
C40 C45 1.397(10) . ?
C41 C42 1.391(11) . ?
C42 C43 1.372(14) . ?
C43 C44 1.393(13) . ?
C44 C45 1.392(11) . ?
C46 C51 1.564(9) . ?
C46 C47 1.592(8) . ?
C47 C49 1.529(10) . ?
C47 C50 1.550(9) . ?
C47 C48 1.563(9) . ?
C51 C54 1.536(10) . ?
C51 C53 1.546(9) . ?
C51 C52 1.556(11) . ?
C55 Cl5 1.795(11) . ?
C55 Cl6 1.802(13) . ?
C56 Cl7 1.742(9) . ?
C56 Cl8 1.761(10) . ?
C57 Cl9 1.730(15) . ?
C57 Cl10 1.734(16) . ?
C58 Cl11 1.748(15) . ?
C58 Cl12 1.893(15) . ?
